data_7038752
loop_
_publ_author_name
'Qin, Long-Fang'
'Pang, Chun-Yan'
'Han, Wang-Kang'
'Zhang, Feng-Li'
'Tian, Lei'
'Gu, Zhi-Guo'
'Ren, Xuehong'
'Li, Zaijun'

_publ_section_title
;
 Spin crossover properties of enantiomers, co-enantiomers, racemates, and
 co-racemates.
;
_journal_issue 17
_journal_name_full 'Dalton transactions (Cambridge, England : 2003)'
_journal_page_first 7340
_journal_page_last 7348
_journal_paper_doi 10.1039/c6dt00210b
_journal_volume 45
_journal_year 2016
_chemical_formula_moiety 'C51 H69 Fe N9, 2(Cl O4), H2 O'
_chemical_formula_sum 'C51 H69 Cl2 Fe N9 O9'
_chemical_formula_weight 1078.90
_chemical_name_systematic
; 
 ? 
;
_space_group_IT_number 14
_symmetry_cell_setting monoclinic
_symmetry_space_group_name_Hall '-P 2ybc'
_symmetry_space_group_name_H-M 'P 1 21/c 1'
_atom_sites_solution_hydrogens geom
_atom_sites_solution_primary direct
_atom_sites_solution_secondary difmap
_audit_creation_method SHELXL-97
_audit_update_record
;
2015-09-21 deposited with the CCDC.
2016-03-10 downloaded from the CCDC.
;
_cell_angle_alpha 90.00
_cell_angle_beta 99.917(2)
_cell_angle_gamma 90.00
_cell_formula_units_Z 4
_cell_length_a 20.1676(9)
_cell_length_b 11.4224(5)
_cell_length_c 23.5837(12)
_cell_measurement_reflns_used 8452
_cell_measurement_temperature 173(2)
_cell_measurement_theta_max 25.27
_cell_measurement_theta_min 3.08
_cell_volume 5351.6(4)
_computing_structure_refinement 'SHELXL-97 (Sheldrick, 2008)'
_computing_structure_solution 'SHELXS-97 (Sheldrick, 2008)'
_diffrn_ambient_temperature 173(2)
_diffrn_measured_fraction_theta_full 0.984
_diffrn_measured_fraction_theta_max 0.984
_diffrn_measurement_device_type 'PHOTON 100 CMOS detector'
_diffrn_measurement_method 'omega scan'
_diffrn_radiation_monochromator 'TRIUMPH curved crystal monochromator'
_diffrn_radiation_source 'fine-focus sealed tube'
_diffrn_radiation_type MoK\a
_diffrn_radiation_wavelength 0.71073
_diffrn_reflns_av_R_equivalents 0.0558
_diffrn_reflns_av_sigmaI/netI 0.0586
_diffrn_reflns_limit_h_max 24
_diffrn_reflns_limit_h_min -24
_diffrn_reflns_limit_k_max 12
_diffrn_reflns_limit_k_min -13
_diffrn_reflns_limit_l_max 28
_diffrn_reflns_limit_l_min -28
_diffrn_reflns_number 28899
_diffrn_reflns_theta_full 25.39
_diffrn_reflns_theta_max 25.39
_diffrn_reflns_theta_min 3.04
_exptl_absorpt_coefficient_mu 0.444
_exptl_absorpt_correction_T_max 0.9363
_exptl_absorpt_correction_T_min 0.8493
_exptl_absorpt_correction_type multi-scan
_exptl_absorpt_process_details 'SADABS (Bruker, 2000)'
_exptl_crystal_colour black
_exptl_crystal_density_diffrn 1.339
_exptl_crystal_density_method 'not measured'
_exptl_crystal_description column
_exptl_crystal_F_000 2280
_exptl_crystal_size_max 0.38
_exptl_crystal_size_mid 0.18
_exptl_crystal_size_min 0.15
_refine_diff_density_max 0.699
_refine_diff_density_min -0.605
_refine_diff_density_rms 0.082
_refine_ls_extinction_method none
_refine_ls_goodness_of_fit_ref 1.146
_refine_ls_hydrogen_treatment constr
_refine_ls_matrix_type full
_refine_ls_number_parameters 778
_refine_ls_number_reflns 9670
_refine_ls_number_restraints 816
_refine_ls_restrained_S_all 1.211
_refine_ls_R_factor_all 0.1142
_refine_ls_R_factor_gt 0.0693
_refine_ls_shift/su_max 0.001
_refine_ls_shift/su_mean 0.000
_refine_ls_structure_factor_coef Fsqd
_refine_ls_weighting_details 'calc w=1/[\s^2^(Fo^2^)+(0.1338P)^2^+0.0000P] where P=(Fo^2^+2Fc^2^)/3'
_refine_ls_weighting_scheme calc
_refine_ls_wR_factor_gt 0.1917
_refine_ls_wR_factor_ref 0.2292
_reflns_number_gt 6486
_reflns_number_total 9670
_reflns_threshold_expression >2sigma(I)
_cod_data_source_file c6dt00210b2.cif
_cod_data_source_block 1
_cod_depositor_comments
;
The following automatic conversions were performed:

'_symmetry_cell_setting' value 'Monoclinic' changed to 'monoclinic'
according to
/usr/data/users/saulius/crontab/automatic-downloads/rss-feeds/RSC/lib/dictionaries/cif_core.dic
dictionary named 'cif_core.dic' version 2.4.2 from 2011-04-26.

Automatic conversion script
Id: cif_fix_values 4268 2015-11-12 08:31:59Z antanas 

 Adding full bibliography for 7038747--7038756.cif.
;
_cod_original_sg_symbol_Hall '-P2ybc  '
_cod_original_sg_symbol_H-M 'P2(1)/c  '
_cod_database_code 7038752

loop_
_symmetry_equiv_pos_as_xyz
'x, y, z'
'-x, y+1/2, -z+1/2'
'-x, -y, -z'
'x, -y-1/2, z-1/2'

loop_
_atom_site_label
_atom_site_type_symbol
_atom_site_fract_x
_atom_site_fract_y
_atom_site_fract_z
_atom_site_U_iso_or_equiv
_atom_site_adp_type
_atom_site_occupancy
_atom_site_symmetry_multiplicity
_atom_site_calc_flag
_atom_site_refinement_flags
_atom_site_disorder_assembly
_atom_site_disorder_group
C47 C 0.2256(3) 1.2175(6) 0.0916(3) 0.0691(17) Uani 0.517(9) 1 d PDU A 5
H47A H 0.2479 1.1648 0.0673 0.083 Uiso 0.517(9) 1 calc PR A 5
H47B H 0.2459 1.2963 0.0911 0.083 Uiso 0.517(9) 1 calc PR A 5
C48 C 0.1476(7) 1.2240(14) 0.0671(6) 0.077(3) Uani 0.517(9) 1 d PDU A 5
H48A H 0.1266 1.1486 0.0748 0.093 Uiso 0.517(9) 1 calc PR A 5
H48B H 0.1273 1.2857 0.0882 0.093 Uiso 0.517(9) 1 calc PR A 5
C49 C 0.1310(8) 1.2494(13) 0.0040(6) 0.103(3) Uani 0.517(9) 1 d PDU A 5
H49A H 0.1477 1.1820 -0.0159 0.124 Uiso 0.517(9) 1 calc PR A 5
H49B H 0.0813 1.2483 -0.0063 0.124 Uiso 0.517(9) 1 calc PR A 5
C50 C 0.1534(11) 1.3532(15) -0.0216(7) 0.120(4) Uani 0.517(9) 1 d PDU A 5
H50A H 0.1421 1.3454 -0.0640 0.144 Uiso 0.517(9) 1 calc PR A 5
H50B H 0.2031 1.3577 -0.0113 0.144 Uiso 0.517(9) 1 calc PR A 5
C51 C 0.1237(14) 1.4679(16) -0.0041(11) 0.148(6) Uani 0.517(9) 1 d PDU A 5
H51A H 0.1437 1.5337 -0.0218 0.222 Uiso 0.517(9) 1 calc PR A 5
H51B H 0.1334 1.4760 0.0379 0.222 Uiso 0.517(9) 1 calc PR A 5
H51C H 0.0748 1.4677 -0.0172 0.222 Uiso 0.517(9) 1 calc PR A 5
C47' C 0.2256(3) 1.2175(6) 0.0916(3) 0.0691(17) Uani 0.483(9) 1 d PDU A 6
H47C H 0.2618 1.2749 0.0893 0.083 Uiso 0.483(9) 1 calc PR A 6
H47D H 0.2321 1.1514 0.0659 0.083 Uiso 0.483(9) 1 calc PR A 6
C48' C 0.1620(8) 1.2726(15) 0.0689(7) 0.085(3) Uani 0.483(9) 1 d PDU A 6
H48C H 0.1484 1.3226 0.0992 0.102 Uiso 0.483(9) 1 calc PR A 6
H48D H 0.1274 1.2110 0.0593 0.102 Uiso 0.483(9) 1 calc PR A 6
C49' C 0.1636(9) 1.3467(17) 0.0157(8) 0.112(4) Uani 0.483(9) 1 d PDU A 6
H49C H 0.1743 1.2968 -0.0158 0.134 Uiso 0.483(9) 1 calc PR A 6
H49D H 0.1990 1.4073 0.0243 0.134 Uiso 0.483(9) 1 calc PR A 6
C50' C 0.0934(9) 1.407(2) -0.0036(9) 0.128(4) Uani 0.483(9) 1 d PDU A 6
H50C H 0.0609 1.3495 -0.0239 0.153 Uiso 0.483(9) 1 calc PR A 6
H50D H 0.0758 1.4356 0.0305 0.153 Uiso 0.483(9) 1 calc PR A 6
C51' C 0.1019(12) 1.5079(19) -0.0432(11) 0.161(7) Uani 0.483(9) 1 d PDU A 6
H51D H 0.0587 1.5484 -0.0541 0.242 Uiso 0.483(9) 1 calc PR A 6
H51E H 0.1170 1.4782 -0.0778 0.242 Uiso 0.483(9) 1 calc PR A 6
H51F H 0.1354 1.5627 -0.0232 0.242 Uiso 0.483(9) 1 calc PR A 6
Cl1 Cl 0.1297(7) 0.3327(11) 0.3216(7) 0.073(2) Uani 0.45(3) 1 d PDU B 3
O1 O 0.1964(7) 0.351(2) 0.3533(10) 0.098(5) Uani 0.45(3) 1 d PDU B 3
O2 O 0.1241(11) 0.3847(19) 0.2681(8) 0.087(5) Uani 0.45(3) 1 d PDU B 3
O3 O 0.1152(11) 0.2140(12) 0.3206(11) 0.082(5) Uani 0.45(3) 1 d PDU B 3
O4 O 0.0831(9) 0.3939(14) 0.3524(10) 0.088(4) Uani 0.45(3) 1 d PDU B 3
Cl1' Cl 0.1347(5) 0.3346(8) 0.3344(4) 0.0558(17) Uani 0.55(3) 1 d PDU B 4
O1' O 0.2038(5) 0.3087(15) 0.3524(7) 0.081(4) Uani 0.55(3) 1 d PDU B 4
O2' O 0.1258(8) 0.4114(11) 0.2867(7) 0.077(4) Uani 0.55(3) 1 d PDU B 4
O3' O 0.0996(8) 0.2282(11) 0.3177(8) 0.078(4) Uani 0.55(3) 1 d PDU B 4
O4' O 0.1058(8) 0.3853(14) 0.3793(8) 0.097(4) Uani 0.55(3) 1 d PDU B 4
Cl2 Cl 0.3889(4) 0.5195(6) 0.1161(3) 0.0372(13) Uani 0.641(11) 1 d PDU C 1
O5 O 0.4018(6) 0.6350(7) 0.0992(5) 0.083(3) Uani 0.641(11) 1 d PDU C 1
O6 O 0.3393(4) 0.4651(7) 0.0739(4) 0.086(3) Uani 0.641(11) 1 d PDU C 1
O7 O 0.4490(5) 0.4536(11) 0.1244(7) 0.066(3) Uani 0.641(11) 1 d PDU C 1
O8 O 0.3631(6) 0.5257(10) 0.1671(4) 0.101(3) Uani 0.641(11) 1 d PDU C 1
Cl2' Cl 0.3902(7) 0.5235(12) 0.1207(6) 0.048(3) Uani 0.359(11) 1 d PDU C 2
O5' O 0.3912(10) 0.6050(16) 0.0762(6) 0.069(4) Uani 0.359(11) 1 d PDU C 2
O6' O 0.3272(5) 0.4690(11) 0.1174(9) 0.077(4) Uani 0.359(11) 1 d PDU C 2
O7' O 0.4403(9) 0.4373(18) 0.1181(11) 0.060(5) Uani 0.359(11) 1 d PDU C 2
O8' O 0.4028(9) 0.5812(14) 0.1745(5) 0.091(4) Uani 0.359(11) 1 d PDU C 2
C1 C 0.3429(2) 0.9479(3) 0.35275(18) 0.0266(9) Uani 1 1 d . . .
C2 C 0.2918(2) 0.9960(4) 0.4234(2) 0.0367(11) Uani 1 1 d . . .
H2A H 0.2830 1.0197 0.4600 0.044 Uiso 1 1 calc R . .
C3 C 0.2450(2) 0.9712(4) 0.3761(2) 0.0380(11) Uani 1 1 d . . .
H3A H 0.1976 0.9744 0.3743 0.046 Uiso 1 1 calc R . .
C4 C 0.3882(2) 0.9203(4) 0.31377(18) 0.0267(9) Uani 1 1 d . . .
H4A H 0.4358 0.9233 0.3246 0.032 Uiso 1 1 calc R . .
C5 C 0.3995(2) 0.8653(4) 0.21775(19) 0.0298(10) Uani 1 1 d . . .
H5A H 0.3768 0.7993 0.1941 0.036 Uiso 1 1 calc R . .
C6 C 0.3990(2) 0.9696(4) 0.17782(19) 0.0301(10) Uani 1 1 d . . .
C7 C 0.4008(2) 1.0846(4) 0.1971(2) 0.0352(11) Uani 1 1 d . . .
H7A H 0.4032 1.1001 0.2369 0.042 Uiso 1 1 calc R . .
C8 C 0.3993(3) 1.1763(4) 0.1592(2) 0.0430(13) Uani 1 1 d . . .
H8A H 0.4000 1.2545 0.1729 0.052 Uiso 1 1 calc R . .
C9 C 0.3968(3) 1.1551(5) 0.1012(2) 0.0469(13) Uani 1 1 d . . .
H9A H 0.3952 1.2185 0.0750 0.056 Uiso 1 1 calc R . .
C10 C 0.3968(3) 1.0421(5) 0.0818(2) 0.0499(14) Uani 1 1 d . . .
H10A H 0.3961 1.0273 0.0420 0.060 Uiso 1 1 calc R . .
C11 C 0.3977(2) 0.9490(4) 0.1198(2) 0.0389(12) Uani 1 1 d . . .
H11A H 0.3974 0.8708 0.1059 0.047 Uiso 1 1 calc R . .
C12 C 0.4713(2) 0.8263(5) 0.2405(2) 0.0417(12) Uani 1 1 d . . .
H12A H 0.4706 0.7589 0.2660 0.063 Uiso 1 1 calc R . .
H12B H 0.4961 0.8907 0.2619 0.063 Uiso 1 1 calc R . .
H12C H 0.4933 0.8043 0.2081 0.063 Uiso 1 1 calc R . .
C13 C 0.4187(2) 1.0045(4) 0.4456(2) 0.0341(11) Uani 1 1 d . . .
H13A H 0.4557 0.9760 0.4265 0.041 Uiso 1 1 calc R . .
H13B H 0.4212 0.9619 0.4825 0.041 Uiso 1 1 calc R . .
C14 C 0.4274(3) 1.1344(4) 0.4574(2) 0.0378(12) Uani 1 1 d . . .
H14A H 0.4697 1.1473 0.4849 0.045 Uiso 1 1 calc R . .
H14B H 0.3897 1.1625 0.4757 0.045 Uiso 1 1 calc R . .
C15 C 0.4294(3) 1.2065(5) 0.4033(2) 0.0488(13) Uani 1 1 d . . .
H15A H 0.4721 1.1902 0.3894 0.059 Uiso 1 1 calc R . .
H15B H 0.3918 1.1821 0.3729 0.059 Uiso 1 1 calc R . .
C16 C 0.4241(3) 1.3377(5) 0.4135(3) 0.0536(15) Uani 1 1 d . . .
H16A H 0.4587 1.3607 0.4467 0.064 Uiso 1 1 calc R . .
H16B H 0.4335 1.3804 0.3793 0.064 Uiso 1 1 calc R . .
C17 C 0.3568(3) 1.3724(5) 0.4250(3) 0.0599(16) Uani 1 1 d . . .
H17A H 0.3559 1.4572 0.4313 0.090 Uiso 1 1 calc R . .
H17B H 0.3476 1.3316 0.4594 0.090 Uiso 1 1 calc R . .
H17C H 0.3224 1.3514 0.3920 0.090 Uiso 1 1 calc R . .
C18 C 0.1423(2) 0.7723(4) 0.26746(19) 0.0298(10) Uani 1 1 d . . .
C19 C 0.0518(2) 0.8814(5) 0.2566(2) 0.0424(12) Uani 1 1 d . . .
H19A H 0.0067 0.9070 0.2549 0.051 Uiso 1 1 calc R . .
C20 C 0.1055(2) 0.9487(4) 0.2472(2) 0.0403(12) Uani 1 1 d . . .
H20A H 0.1039 1.0296 0.2377 0.048 Uiso 1 1 calc R . .
C21 C 0.1935(2) 0.6840(4) 0.27822(18) 0.0284(10) Uani 1 1 d . . .
H21A H 0.1846 0.6053 0.2875 0.034 Uiso 1 1 calc R . .
C22 C 0.3117(2) 0.6422(4) 0.29127(18) 0.0285(10) Uani 1 1 d . . .
H22A H 0.3468 0.6657 0.2683 0.034 Uiso 1 1 calc R . .
C23 C 0.3410(2) 0.6640(4) 0.35445(17) 0.0255(9) Uani 1 1 d . . .
C24 C 0.3015(2) 0.6873(4) 0.39527(19) 0.0333(11) Uani 1 1 d . . .
H24A H 0.2539 0.6902 0.3842 0.040 Uiso 1 1 calc R . .
C25 C 0.3299(3) 0.7065(4) 0.4521(2) 0.0403(12) Uani 1 1 d . . .
H25A H 0.3017 0.7240 0.4794 0.048 Uiso 1 1 calc R . .
C26 C 0.3984(3) 0.7005(4) 0.4697(2) 0.0428(13) Uani 1 1 d . . .
H26A H 0.4176 0.7136 0.5088 0.051 Uiso 1 1 calc R . .
C27 C 0.4387(3) 0.6752(4) 0.4297(2) 0.0400(12) Uani 1 1 d . . .
H27A H 0.4861 0.6704 0.4414 0.048 Uiso 1 1 calc R . .
C28 C 0.4101(2) 0.6567(4) 0.37218(19) 0.0323(10) Uani 1 1 d . . .
H28A H 0.4383 0.6389 0.3449 0.039 Uiso 1 1 calc R . .
C29 C 0.2977(3) 0.5132(4) 0.2800(2) 0.0378(11) Uani 1 1 d . . .
H29A H 0.2793 0.5014 0.2392 0.057 Uiso 1 1 calc R . .
H29B H 0.2650 0.4859 0.3034 0.057 Uiso 1 1 calc R . .
H29C H 0.3396 0.4688 0.2902 0.057 Uiso 1 1 calc R . .
C30 C 0.0365(3) 0.6708(5) 0.2851(2) 0.0506(14) Uani 1 1 d U . .
H30A H -0.0044 0.6612 0.2556 0.061 Uiso 1 1 calc R . .
H30B H 0.0636 0.5985 0.2853 0.061 Uiso 1 1 calc R . .
C31 C 0.0164(4) 0.6847(7) 0.3418(3) 0.083(2) Uani 1 1 d U . .
H31A H -0.0097 0.6150 0.3498 0.099 Uiso 1 1 calc R . .
H31B H -0.0133 0.7539 0.3408 0.099 Uiso 1 1 calc R . .
C32 C 0.0756(5) 0.6994(10) 0.3897(4) 0.119(3) Uani 1 1 d U . .
H32A H 0.1007 0.7697 0.3810 0.142 Uiso 1 1 calc R . .
H32B H 0.1057 0.6313 0.3885 0.142 Uiso 1 1 calc R . .
C33 C 0.0625(8) 0.7116(14) 0.4526(6) 0.172(4) Uani 1 1 d U . .
H33A H 0.1042 0.7356 0.4785 0.206 Uiso 1 1 calc R . .
H33B H 0.0275 0.7716 0.4546 0.206 Uiso 1 1 calc R . .
C34 C 0.0401(9) 0.5976(15) 0.4699(7) 0.212(6) Uani 1 1 d U . .
H34A H 0.0299 0.6028 0.5090 0.317 Uiso 1 1 calc R . .
H34B H 0.0757 0.5396 0.4690 0.317 Uiso 1 1 calc R . .
H34C H -0.0005 0.5737 0.4433 0.317 Uiso 1 1 calc R . .
C35 C 0.2396(2) 1.0594(4) 0.1671(2) 0.0366(11) Uani 1 1 d . A .
C36 C 0.2409(3) 1.2369(5) 0.2000(3) 0.0586(16) Uani 1 1 d . A .
H36A H 0.2391 1.3198 0.2023 0.070 Uiso 1 1 calc R . .
C37 C 0.2502(3) 1.1622(5) 0.2453(2) 0.0476(14) Uani 1 1 d . . .
H37A H 0.2565 1.1837 0.2847 0.057 Uiso 1 1 calc R . .
C38 C 0.2351(2) 0.9523(4) 0.1352(2) 0.0333(11) Uani 1 1 d . . .
H38A H 0.2276 0.9498 0.0943 0.040 Uiso 1 1 calc R . .
C39 C 0.2331(2) 0.7425(4) 0.13786(19) 0.0290(10) Uani 1 1 d . . .
H39A H 0.2659 0.6877 0.1608 0.035 Uiso 1 1 calc R . .
C40 C 0.1635(2) 0.6950(4) 0.13930(19) 0.0337(11) Uani 1 1 d . . .
C41 C 0.1062(2) 0.7640(5) 0.1270(2) 0.0428(12) Uani 1 1 d . . .
H41A H 0.1104 0.8447 0.1185 0.051 Uiso 1 1 calc R . .
C42 C 0.0432(3) 0.7168(6) 0.1269(3) 0.0589(17) Uani 1 1 d . . .
H42A H 0.0043 0.7647 0.1183 0.071 Uiso 1 1 calc R . .
C43 C 0.0370(3) 0.6004(7) 0.1393(3) 0.0661(19) Uani 1 1 d . . .
H43A H -0.0064 0.5683 0.1394 0.079 Uiso 1 1 calc R . .
C44 C 0.0930(4) 0.5291(6) 0.1518(3) 0.0619(17) Uani 1 1 d . . .
H44A H 0.0887 0.4487 0.1608 0.074 Uiso 1 1 calc R . .
C45 C 0.1554(3) 0.5781(5) 0.1507(2) 0.0450(13) Uani 1 1 d . . .
H45A H 0.1941 0.5295 0.1581 0.054 Uiso 1 1 calc R . .
C46 C 0.2473(3) 0.7411(5) 0.0763(2) 0.0421(12) Uani 1 1 d . . .
H46A H 0.2926 0.7714 0.0759 0.063 Uiso 1 1 calc R . .
H46B H 0.2142 0.7904 0.0519 0.063 Uiso 1 1 calc R . .
H46C H 0.2440 0.6607 0.0616 0.063 Uiso 1 1 calc R . .
Fe1 Fe 0.25765(3) 0.88857(5) 0.25171(3) 0.0253(2) Uani 1 1 d . . .
N1 N 0.27726(17) 0.9406(3) 0.33152(15) 0.0266(8) Uani 1 1 d . . .
N2 N 0.35363(19) 0.9808(3) 0.40868(16) 0.0310(9) Uani 1 1 d . . .
N3 N 0.35870(17) 0.8912(3) 0.26280(15) 0.0249(8) Uani 1 1 d . . .
N4 N 0.16141(18) 0.8792(3) 0.25387(16) 0.0301(8) Uani 1 1 d . . .
N5 N 0.07583(19) 0.7705(4) 0.26885(18) 0.0377(10) Uani 1 1 d . . .
N6 N 0.25276(17) 0.7214(3) 0.27405(14) 0.0242(8) Uani 1 1 d . . .
N7 N 0.24886(19) 1.0508(3) 0.22440(18) 0.0346(9) Uani 1 1 d . . .
N8 N 0.2347(2) 1.1728(4) 0.1507(2) 0.0471(11) Uani 1 1 d D . .
N9 N 0.24219(17) 0.8593(3) 0.16680(16) 0.0274(8) Uani 1 1 d . . .
O9 O 0.2116(4) 0.4863(7) 0.4788(3) 0.154(3) Uani 1 1 d . . .

loop_
_atom_site_aniso_label
_atom_site_aniso_U_11
_atom_site_aniso_U_22
_atom_site_aniso_U_33
_atom_site_aniso_U_23
_atom_site_aniso_U_13
_atom_site_aniso_U_12
C47 0.089(4) 0.052(3) 0.065(3) 0.028(3) 0.009(3) 0.009(3)
C48 0.091(6) 0.069(6) 0.068(5) 0.030(5) 0.003(5) 0.014(5)
C49 0.116(7) 0.100(6) 0.084(6) 0.036(6) -0.009(6) -0.012(6)
C50 0.135(8) 0.126(8) 0.094(7) 0.028(7) 0.002(7) -0.025(7)
C51 0.168(12) 0.139(11) 0.127(10) 0.018(11) -0.004(10) -0.027(10)
C47' 0.089(4) 0.052(3) 0.065(3) 0.028(3) 0.009(3) 0.009(3)
C48' 0.099(6) 0.074(6) 0.075(5) 0.027(5) -0.005(5) 0.010(5)
C49' 0.120(7) 0.116(7) 0.088(6) 0.039(6) -0.014(6) -0.016(6)
C50' 0.132(9) 0.132(9) 0.107(8) 0.033(8) -0.013(8) -0.028(8)
C51' 0.158(14) 0.170(15) 0.137(14) 0.023(13) -0.029(13) -0.037(13)
Cl1 0.036(3) 0.064(4) 0.121(6) 0.036(4) 0.016(4) -0.001(3)
O1 0.049(7) 0.101(11) 0.136(9) 0.018(9) -0.003(7) -0.025(7)
O2 0.071(7) 0.108(10) 0.087(9) 0.009(8) 0.032(7) 0.005(7)
O3 0.066(9) 0.049(7) 0.136(9) -0.005(7) 0.032(7) -0.001(6)
O4 0.055(7) 0.083(7) 0.124(10) 0.010(8) 0.013(7) 0.019(6)
Cl1' 0.034(3) 0.059(3) 0.077(3) -0.008(2) 0.017(2) -0.008(2)
O1' 0.042(5) 0.086(8) 0.111(7) 0.005(6) 0.001(5) 0.015(5)
O2' 0.080(6) 0.045(6) 0.097(8) 0.022(6) -0.010(7) -0.002(5)
O3' 0.046(6) 0.052(6) 0.135(7) 0.002(6) 0.019(6) -0.006(5)
O4' 0.070(7) 0.120(8) 0.108(9) -0.038(7) 0.037(7) -0.006(6)
Cl2 0.039(2) 0.031(2) 0.044(2) 0.0121(18) 0.0157(18) 0.005(2)
O5 0.069(5) 0.029(4) 0.140(8) 0.020(5) -0.016(6) -0.009(3)
O6 0.081(5) 0.072(5) 0.094(6) -0.022(5) -0.016(5) -0.003(4)
O7 0.038(5) 0.046(5) 0.116(7) 0.018(5) 0.016(5) 0.012(4)
O8 0.111(7) 0.126(7) 0.080(5) 0.008(5) 0.054(5) 0.025(6)
Cl2' 0.043(4) 0.038(4) 0.066(5) -0.006(4) 0.020(4) 0.010(4)
O5' 0.070(8) 0.072(9) 0.067(8) 0.035(7) 0.019(7) 0.008(7)
O6' 0.040(6) 0.061(7) 0.128(9) 0.000(7) 0.011(7) -0.013(5)
O7' 0.047(8) 0.043(8) 0.094(9) -0.002(7) 0.018(8) 0.002(7)
O8' 0.103(9) 0.088(9) 0.089(8) -0.041(7) 0.043(7) -0.012(8)
C1 0.029(2) 0.014(2) 0.037(2) -0.0018(18) 0.0086(19) 0.0002(18)
C2 0.036(3) 0.035(3) 0.041(3) -0.015(2) 0.013(2) 0.002(2)
C3 0.032(3) 0.039(3) 0.045(3) -0.010(2) 0.014(2) 0.002(2)
C4 0.025(2) 0.018(2) 0.038(3) 0.0011(18) 0.0085(19) -0.0016(17)
C5 0.031(2) 0.026(2) 0.035(2) -0.0010(19) 0.0128(19) 0.0013(19)
C6 0.023(2) 0.030(2) 0.038(3) -0.0005(19) 0.0076(19) -0.0031(19)
C7 0.034(3) 0.034(3) 0.039(3) -0.001(2) 0.008(2) -0.007(2)
C8 0.044(3) 0.026(3) 0.059(3) 0.005(2) 0.011(2) -0.010(2)
C9 0.051(3) 0.040(3) 0.052(3) 0.016(3) 0.017(3) -0.002(3)
C10 0.057(4) 0.054(4) 0.044(3) 0.004(3) 0.021(3) -0.006(3)
C11 0.043(3) 0.034(3) 0.044(3) 0.002(2) 0.018(2) -0.005(2)
C12 0.036(3) 0.048(3) 0.045(3) 0.007(2) 0.020(2) 0.012(2)
C13 0.034(3) 0.027(2) 0.038(3) -0.002(2) 0.000(2) 0.001(2)
C14 0.039(3) 0.029(3) 0.041(3) 0.000(2) -0.007(2) -0.001(2)
C15 0.056(3) 0.037(3) 0.055(3) 0.002(2) 0.014(3) -0.004(3)
C16 0.050(3) 0.035(3) 0.069(4) 0.011(3) -0.007(3) -0.008(3)
C17 0.077(4) 0.038(3) 0.061(4) 0.002(3) 0.000(3) 0.010(3)
C18 0.022(2) 0.030(3) 0.037(2) -0.0074(19) 0.0039(18) -0.0013(19)
C19 0.022(2) 0.043(3) 0.063(3) -0.007(3) 0.009(2) 0.005(2)
C20 0.028(3) 0.032(3) 0.060(3) -0.002(2) 0.006(2) 0.010(2)
C21 0.030(2) 0.026(2) 0.030(2) -0.0044(18) 0.0071(18) -0.0057(19)
C22 0.028(2) 0.027(2) 0.032(2) -0.0004(18) 0.0084(18) 0.0045(19)
C23 0.033(2) 0.018(2) 0.027(2) 0.0019(17) 0.0067(18) 0.0003(18)
C24 0.033(2) 0.034(3) 0.034(2) 0.000(2) 0.010(2) 0.005(2)
C25 0.056(3) 0.037(3) 0.032(3) -0.001(2) 0.021(2) 0.000(3)
C26 0.059(3) 0.032(3) 0.034(3) 0.002(2) -0.002(2) -0.005(3)
C27 0.040(3) 0.039(3) 0.038(3) 0.006(2) 0.000(2) -0.005(2)
C28 0.032(2) 0.030(2) 0.036(3) 0.004(2) 0.010(2) 0.001(2)
C29 0.044(3) 0.027(3) 0.041(3) -0.004(2) 0.001(2) 0.002(2)
C30 0.032(3) 0.052(3) 0.070(4) 0.004(3) 0.015(2) -0.011(2)
C31 0.084(4) 0.086(5) 0.085(4) -0.002(4) 0.038(4) -0.017(4)
C32 0.124(6) 0.143(7) 0.101(5) -0.009(5) 0.052(5) -0.030(5)
C33 0.186(9) 0.191(9) 0.144(8) 0.001(8) 0.041(7) -0.019(8)
C34 0.277(16) 0.188(14) 0.169(12) -0.004(11) 0.037(11) 0.005(13)
C35 0.031(3) 0.031(3) 0.048(3) 0.003(2) 0.006(2) 0.000(2)
C36 0.068(4) 0.018(3) 0.087(4) -0.003(3) 0.003(3) 0.001(3)
C37 0.049(3) 0.027(3) 0.065(4) -0.010(3) 0.004(3) -0.001(2)
C38 0.027(2) 0.029(3) 0.044(3) 0.002(2) 0.007(2) 0.001(2)
C39 0.029(2) 0.024(2) 0.035(2) -0.0072(19) 0.0071(19) 0.0018(19)
C40 0.037(3) 0.035(3) 0.030(2) -0.012(2) 0.010(2) -0.006(2)
C41 0.035(3) 0.046(3) 0.048(3) -0.011(2) 0.007(2) -0.002(2)
C42 0.032(3) 0.082(5) 0.063(4) -0.024(3) 0.007(3) -0.006(3)
C43 0.051(4) 0.087(5) 0.062(4) -0.024(4) 0.017(3) -0.039(4)
C44 0.077(5) 0.050(4) 0.059(4) -0.012(3) 0.015(3) -0.034(4)
C45 0.050(3) 0.037(3) 0.048(3) -0.016(2) 0.007(2) -0.009(2)
C46 0.046(3) 0.044(3) 0.038(3) -0.008(2) 0.014(2) -0.003(2)
Fe1 0.0226(3) 0.0200(3) 0.0338(4) -0.0044(3) 0.0062(3) 0.0004(3)
N1 0.0218(18) 0.0188(18) 0.040(2) -0.0042(16) 0.0075(16) 0.0003(15)
N2 0.033(2) 0.0236(19) 0.037(2) -0.0092(16) 0.0072(17) -0.0012(17)
N3 0.0269(19) 0.0174(17) 0.0320(19) 0.0018(15) 0.0096(15) -0.0001(15)
N4 0.0245(19) 0.024(2) 0.042(2) -0.0056(16) 0.0090(16) 0.0023(16)
N5 0.025(2) 0.035(2) 0.054(3) -0.0056(19) 0.0097(18) -0.0052(17)
N6 0.0247(19) 0.0233(19) 0.0246(18) -0.0054(15) 0.0039(14) 0.0027(15)
N7 0.027(2) 0.024(2) 0.053(2) -0.0078(18) 0.0061(17) -0.0014(16)
N8 0.046(3) 0.028(2) 0.064(3) 0.008(2) 0.002(2) 0.001(2)
N9 0.0203(18) 0.0228(19) 0.039(2) -0.0039(16) 0.0062(15) 0.0015(15)
O9 0.177(8) 0.150(7) 0.141(6) -0.012(5) 0.042(5) -0.001(6)

loop_
_atom_type_symbol
_atom_type_description
_atom_type_scat_dispersion_real
_atom_type_scat_dispersion_imag
_atom_type_scat_source
C C 0.0033 0.0016 'International Tables Vol C Tables 4.2.6.8 and 6.1.1.4'
H H 0.0000 0.0000 'International Tables Vol C Tables 4.2.6.8 and 6.1.1.4'
N N 0.0061 0.0033 'International Tables Vol C Tables 4.2.6.8 and 6.1.1.4'
O O 0.0106 0.0060 'International Tables Vol C Tables 4.2.6.8 and 6.1.1.4'
Cl Cl 0.1484 0.1585 'International Tables Vol C Tables 4.2.6.8 and 6.1.1.4'
Fe Fe 0.3463 0.8444 'International Tables Vol C Tables 4.2.6.8 and 6.1.1.4'

loop_
_geom_angle_atom_site_label_1
_geom_angle_atom_site_label_2
_geom_angle_atom_site_label_3
_geom_angle
N8 C47 C48 108.5(6)
N8 C47 H47A 110.0
C48 C47 H47A 110.0
N8 C47 H47B 110.0
C48 C47 H47B 110.0
H47A C47 H47B 108.4
C49 C48 C47 114.1(11)
C49 C48 H48A 108.7
C47 C48 H48A 108.7
C49 C48 H48B 108.7
C47 C48 H48B 108.7
H48A C48 H48B 107.6
C50 C49 C48 123.1(12)
C50 C49 H49A 106.6
C48 C49 H49A 106.6
C50 C49 H49B 106.6
C48 C49 H49B 106.6
H49A C49 H49B 106.5
C49 C50 C51 115.3(14)
C49 C50 H50A 108.4
C51 C50 H50A 108.4
C49 C50 H50B 108.4
C51 C50 H50B 108.4
H50A C50 H50B 107.5
C50 C51 H51A 109.5
C50 C51 H51B 109.5
H51A C51 H51B 109.5
C50 C51 H51C 109.5
H51A C51 H51C 109.5
H51B C51 H51C 109.5
C49' C48' H48C 108.8
C49' C48' H48D 108.8
H48C C48' H48D 107.7
C48' C49' C50' 109.8(13)
C48' C49' H49C 109.7
C50' C49' H49C 109.7
C48' C49' H49D 109.7
C50' C49' H49D 109.7
H49C C49' H49D 108.2
C51' C50' C49' 108.7(14)
C51' C50' H50C 109.9
C49' C50' H50C 109.9
C51' C50' H50D 109.9
C49' C50' H50D 109.9
H50C C50' H50D 108.3
C50' C51' H51D 109.5
C50' C51' H51E 109.5
H51D C51' H51E 109.5
C50' C51' H51F 109.5
H51D C51' H51F 109.5
H51E C51' H51F 109.5
O2 Cl1 O3 114.9(11)
O2 Cl1 O1 109.5(10)
O3 Cl1 O1 109.2(10)
O2 Cl1 O4 106.8(9)
O3 Cl1 O4 108.9(10)
O1 Cl1 O4 107.2(10)
O2' Cl1' O1' 110.7(8)
O2' Cl1' O4' 109.2(8)
O1' Cl1' O4' 111.7(8)
O2' Cl1' O3' 108.6(8)
O1' Cl1' O3' 108.7(8)
O4' Cl1' O3' 107.9(8)
O8 Cl2 O7 110.2(7)
O8 Cl2 O5 108.1(7)
O7 Cl2 O5 110.0(7)
O8 Cl2 O6 107.7(7)
O7 Cl2 O6 110.4(7)
O5 Cl2 O6 110.5(6)
O6' Cl2' O5' 112.4(11)
O6' Cl2' O8' 106.1(10)
O5' Cl2' O8' 109.7(11)
O6' Cl2' O7' 109.5(11)
O5' Cl2' O7' 109.0(11)
O8' Cl2' O7' 110.0(11)
N1 C1 N2 111.4(4)
N1 C1 C4 116.4(4)
N2 C1 C4 132.2(4)
C3 C2 N2 107.5(4)
C3 C2 H2A 126.2
N2 C2 H2A 126.2
C2 C3 N1 109.1(4)
C2 C3 H3A 125.5
N1 C3 H3A 125.5
N3 C4 C1 114.2(4)
N3 C4 H4A 122.9
C1 C4 H4A 122.9
N3 C5 C6 110.1(3)
N3 C5 C12 114.7(4)
C6 C5 C12 110.7(4)
N3 C5 H5A 107.0
C6 C5 H5A 107.0
C12 C5 H5A 107.0
C11 C6 C7 118.6(4)
C11 C6 C5 118.5(4)
C7 C6 C5 122.9(4)
C8 C7 C6 120.9(5)
C8 C7 H7A 119.6
C6 C7 H7A 119.6
C7 C8 C9 120.2(5)
C7 C8 H8A 119.9
C9 C8 H8A 119.9
C10 C9 C8 119.7(5)
C10 C9 H9A 120.2
C8 C9 H9A 120.2
C9 C10 C11 120.4(5)
C9 C10 H10A 119.8
C11 C10 H10A 119.8
C6 C11 C10 120.2(5)
C6 C11 H11A 119.9
C10 C11 H11A 119.9
C5 C12 H12A 109.5
C5 C12 H12B 109.5
H12A C12 H12B 109.5
C5 C12 H12C 109.5
H12A C12 H12C 109.5
H12B C12 H12C 109.5
N2 C13 C14 110.6(4)
N2 C13 H13A 109.5
C14 C13 H13A 109.5
N2 C13 H13B 109.5
C14 C13 H13B 109.5
H13A C13 H13B 108.1
C13 C14 C15 113.3(4)
C13 C14 H14A 108.9
C15 C14 H14A 108.9
C13 C14 H14B 108.9
C15 C14 H14B 108.9
H14A C14 H14B 107.7
C16 C15 C14 112.7(5)
C16 C15 H15A 109.1
C14 C15 H15A 109.1
C16 C15 H15B 109.1
C14 C15 H15B 109.1
H15A C15 H15B 107.8
C17 C16 C15 112.5(5)
C17 C16 H16A 109.1
C15 C16 H16A 109.1
C17 C16 H16B 109.1
C15 C16 H16B 109.1
H16A C16 H16B 107.8
C16 C17 H17A 109.5
C16 C17 H17B 109.5
H17A C17 H17B 109.5
C16 C17 H17C 109.5
H17A C17 H17C 109.5
H17B C17 H17C 109.5
N4 C18 N5 110.4(4)
N4 C18 C21 117.2(4)
N5 C18 C21 132.4(4)
N5 C19 C20 107.0(4)
N5 C19 H19A 126.5
C20 C19 H19A 126.5
N4 C20 C19 108.3(4)
N4 C20 H20A 125.9
C19 C20 H20A 125.9
N6 C21 C18 113.7(4)
N6 C21 H21A 123.2
C18 C21 H21A 123.2
N6 C22 C29 115.2(4)
N6 C22 C23 108.9(3)
C29 C22 C23 111.0(4)
N6 C22 H22A 107.1
C29 C22 H22A 107.1
C23 C22 H22A 107.1
C24 C23 C28 118.3(4)
C24 C23 C22 122.6(4)
C28 C23 C22 119.1(4)
C23 C24 C25 121.0(4)
C23 C24 H24A 119.5
C25 C24 H24A 119.5
C26 C25 C24 120.8(5)
C26 C25 H25A 119.6
C24 C25 H25A 119.6
C25 C26 C27 119.1(4)
C25 C26 H26A 120.5
C27 C26 H26A 120.5
C26 C27 C28 120.2(5)
C26 C27 H27A 119.9
C28 C27 H27A 119.9
C23 C28 C27 120.6(4)
C23 C28 H28A 119.7
C27 C28 H28A 119.7
C22 C29 H29A 109.5
C22 C29 H29B 109.5
H29A C29 H29B 109.5
C22 C29 H29C 109.5
H29A C29 H29C 109.5
H29B C29 H29C 109.5
C31 C30 N5 113.4(5)
C31 C30 H30A 108.9
N5 C30 H30A 108.9
C31 C30 H30B 108.9
N5 C30 H30B 108.9
H30A C30 H30B 107.7
C30 C31 C32 112.8(7)
C30 C31 H31A 109.0
C32 C31 H31A 109.0
C30 C31 H31B 109.0
C32 C31 H31B 109.0
H31A C31 H31B 107.8
C31 C32 C33 118.8(9)
C31 C32 H32A 107.6
C33 C32 H32A 107.6
C31 C32 H32B 107.6
C33 C32 H32B 107.6
H32A C32 H32B 107.0
C34 C33 C32 107.3(13)
C34 C33 H33A 110.2
C32 C33 H33A 110.2
C34 C33 H33B 110.2
C32 C33 H33B 110.2
H33A C33 H33B 108.5
C33 C34 H34A 109.5
C33 C34 H34B 109.5
H34A C34 H34B 109.5
C33 C34 H34C 109.5
H34A C34 H34C 109.5
H34B C34 H34C 109.5
N7 C35 N8 110.6(4)
N7 C35 C38 117.0(4)
N8 C35 C38 132.4(5)
C37 C36 N8 108.3(5)
C37 C36 H36A 125.9
N8 C36 H36A 125.9
C36 C37 N7 108.2(5)
C36 C37 H37A 125.9
N7 C37 H37A 125.9
N9 C38 C35 114.1(4)
N9 C38 H38A 123.0
C35 C38 H38A 123.0
N9 C39 C40 110.6(3)
N9 C39 C46 114.5(4)
C40 C39 C46 110.1(4)
N9 C39 H39A 107.1
C40 C39 H39A 107.1
C46 C39 H39A 107.1
C45 C40 C41 118.0(5)
C45 C40 C39 119.7(4)
C41 C40 C39 122.3(4)
C42 C41 C40 120.7(5)
C42 C41 H41A 119.6
C40 C41 H41A 119.6
C43 C42 C41 119.7(6)
C43 C42 H42A 120.1
C41 C42 H42A 120.1
C42 C43 C44 121.1(5)
C42 C43 H43A 119.5
C44 C43 H43A 119.5
C45 C44 C43 118.0(6)
C45 C44 H44A 121.0
C43 C44 H44A 121.0
C40 C45 C44 122.4(6)
C40 C45 H45A 118.8
C44 C45 H45A 118.8
C39 C46 H46A 109.5
C39 C46 H46B 109.5
H46A C46 H46B 109.5
C39 C46 H46C 109.5
H46A C46 H46C 109.5
H46B C46 H46C 109.5
N1 Fe1 N4 91.65(15)
N1 Fe1 N7 91.21(16)
N4 Fe1 N7 91.50(15)
N1 Fe1 N6 92.73(14)
N4 Fe1 N6 81.12(15)
N7 Fe1 N6 171.72(15)
N1 Fe1 N9 171.30(15)
N4 Fe1 N9 91.87(15)
N7 Fe1 N9 80.74(16)
N6 Fe1 N9 95.67(14)
N1 Fe1 N3 80.63(14)
N4 Fe1 N3 170.87(15)
N7 Fe1 N3 93.50(14)
N6 Fe1 N3 94.31(14)
N9 Fe1 N3 96.46(14)
C1 N1 C3 105.5(4)
C1 N1 Fe1 113.9(3)
C3 N1 Fe1 140.6(3)
C1 N2 C2 106.5(4)
C1 N2 C13 127.2(4)
C2 N2 C13 126.1(4)
C4 N3 C5 119.7(4)
C4 N3 Fe1 114.9(3)
C5 N3 Fe1 125.4(3)
C18 N4 C20 107.0(4)
C18 N4 Fe1 112.7(3)
C20 N4 Fe1 140.3(3)
C18 N5 C19 107.3(4)
C18 N5 C30 126.9(4)
C19 N5 C30 125.6(4)
C21 N6 C22 118.9(4)
C21 N6 Fe1 115.3(3)
C22 N6 Fe1 125.5(3)
C35 N7 C37 106.7(4)
C35 N7 Fe1 113.0(3)
C37 N7 Fe1 140.3(4)
C35 N8 C36 106.2(4)
C35 N8 C47 126.7(5)
C36 N8 C47 127.1(5)
C38 N9 C39 118.5(4)
C38 N9 Fe1 115.0(3)
C39 N9 Fe1 126.3(3)

loop_
_geom_bond_atom_site_label_1
_geom_bond_atom_site_label_2
_geom_bond_distance
C47 N8 1.467(7)
C47 C48 1.581(13)
C47 H47A 0.9900
C47 H47B 0.9900
C48 C49 1.496(14)
C48 H48A 0.9900
C48 H48B 0.9900
C49 C50 1.438(15)
C49 H49A 0.9900
C49 H49B 0.9900
C50 C51 1.528(17)
C50 H50A 0.9900
C50 H50B 0.9900
C51 H51A 0.9800
C51 H51B 0.9800
C51 H51C 0.9800
C48' C49' 1.517(15)
C48' H48C 0.9900
C48' H48D 0.9900
C49' C50' 1.568(17)
C49' H49C 0.9900
C49' H49D 0.9900
C50' C51' 1.514(17)
C50' H50C 0.9900
C50' H50D 0.9900
C51' H51D 0.9800
C51' H51E 0.9800
C51' H51F 0.9800
Cl1 O2 1.382(11)
Cl1 O3 1.387(11)
Cl1 O1 1.438(11)
Cl1 O4 1.460(11)
Cl1' O2' 1.413(9)
Cl1' O1' 1.416(9)
Cl1' O4' 1.417(9)
Cl1' O3' 1.427(9)
Cl2 O8 1.394(8)
Cl2 O7 1.411(8)
Cl2 O5 1.415(8)
Cl2 O6 1.425(8)
Cl2' O6' 1.405(12)
Cl2' O5' 1.406(12)
Cl2' O8' 1.414(12)
Cl2' O7' 1.420(12)
C1 N1 1.335(5)
C1 N2 1.352(5)
C1 C4 1.439(6)
C2 C3 1.361(7)
C2 N2 1.362(6)
C2 H2A 0.9500
C3 N1 1.374(6)
C3 H3A 0.9500
C4 N3 1.290(5)
C4 H4A 0.9500
C5 N3 1.481(5)
C5 C6 1.517(6)
C5 C12 1.521(6)
C5 H5A 1.0000
C6 C11 1.384(6)
C6 C7 1.388(6)
C7 C8 1.373(7)
C7 H7A 0.9500
C8 C9 1.381(7)
C8 H8A 0.9500
C9 C10 1.370(8)
C9 H9A 0.9500
C10 C11 1.389(7)
C10 H10A 0.9500
C11 H11A 0.9500
C12 H12A 0.9800
C12 H12B 0.9800
C12 H12C 0.9800
C13 N2 1.470(6)
C13 C14 1.514(6)
C13 H13A 0.9900
C13 H13B 0.9900
C14 C15 1.524(7)
C14 H14A 0.9900
C14 H14B 0.9900
C15 C16 1.524(7)
C15 H15A 0.9900
C15 H15B 0.9900
C16 C17 1.483(8)
C16 H16A 0.9900
C16 H16B 0.9900
C17 H17A 0.9800
C17 H17B 0.9800
C17 H17C 0.9800
C18 N4 1.336(6)
C18 N5 1.347(6)
C18 C21 1.435(6)
C19 N5 1.368(6)
C19 C20 1.376(7)
C19 H19A 0.9500
C20 N4 1.366(6)
C20 H20A 0.9500
C21 N6 1.289(5)
C21 H21A 0.9500
C22 N6 1.493(5)
C22 C29 1.515(6)
C22 C23 1.526(6)
C22 H22A 1.0000
C23 C24 1.378(6)
C23 C28 1.386(6)
C24 C25 1.382(7)
C24 H24A 0.9500
C25 C26 1.373(7)
C25 H25A 0.9500
C26 C27 1.377(7)
C26 H26A 0.9500
C27 C28 1.396(6)
C27 H27A 0.9500
C28 H28A 0.9500
C29 H29A 0.9800
C29 H29B 0.9800
C29 H29C 0.9800
C30 C31 1.471(9)
C30 N5 1.476(6)
C30 H30A 0.9900
C30 H30B 0.9900
C31 C32 1.505(12)
C31 H31A 0.9900
C31 H31B 0.9900
C32 C33 1.557(14)
C32 H32A 0.9900
C32 H32B 0.9900
C33 C34 1.460(18)
C33 H33A 0.9900
C33 H33B 0.9900
C34 H34A 0.9800
C34 H34B 0.9800
C34 H34C 0.9800
C35 N7 1.335(6)
C35 N8 1.350(6)
C35 C38 1.431(7)
C36 C37 1.353(8)
C36 N8 1.362(7)
C36 H36A 0.9500
C37 N7 1.363(6)
C37 H37A 0.9500
C38 N9 1.291(6)
C38 H38A 0.9500
C39 N9 1.495(5)
C39 C40 1.512(6)
C39 C46 1.527(6)
C39 H39A 1.0000
C40 C45 1.377(7)
C40 C41 1.387(7)
C41 C42 1.381(7)
C41 H41A 0.9500
C42 C43 1.371(9)
C42 H42A 0.9500
C43 C44 1.382(9)
C43 H43A 0.9500
C44 C45 1.381(8)
C44 H44A 0.9500
C45 H45A 0.9500
C46 H46A 0.9800
C46 H46B 0.9800
C46 H46C 0.9800
Fe1 N1 1.948(4)
Fe1 N4 1.953(4)
Fe1 N7 1.959(4)
Fe1 N6 1.987(4)
Fe1 N9 2.001(4)
Fe1 N3 2.010(3)
